data_2014921
loop_
_publ_author_name
'Trilleras, Jorge'
'Quiroga, Jairo'
'Cobo, Justo'
'Low, John N.'
'Glidewell, Christopher'

_publ_section_title
;Hydrogen-bonded chains in
 3-(5-chloro-3-methyl-1-phenyl-1<i>H</i>-pyrazol-4-yl)-1-(4-methoxyphenyl)propenone
 and
 3-(5-chloro-3-methyl-1-phenyl-1<i>H</i>-pyrazol-4-yl)-1-(3,4,5-trimethoxyphenyl)propenone
;
_journal_issue 6
_journal_name_full 'Acta Crystallographica Section C'
_journal_page_first o414
_journal_page_last o416
_journal_paper_doi 10.1107/S0108270105014435
_journal_volume 61
_journal_year 2005
_chemical_formula_iupac 'C20 H17 Cl N2 O2'
_chemical_formula_moiety 'C20 H17 Cl N2 O2'
_chemical_formula_sum 'C20 H17 Cl N2 O2'
_chemical_formula_weight 352.81
_chemical_name_systematic
;
3-(5-Chloro-3-methyl-1-phenyl-1H-pyrazol-4-yl)-1-(4-methoxyphenyl)propenone
;
_space_group_IT_number 4
_symmetry_cell_setting monoclinic
_symmetry_space_group_name_Hall 'P 2yb'
_symmetry_space_group_name_H-M 'P 1 21 1'
_atom_sites_solution_hydrogens geom
_atom_sites_solution_primary direct
_atom_sites_solution_secondary difmap
_cell_angle_alpha 90.00
_cell_angle_beta 95.918(4)
_cell_angle_gamma 90.00
_cell_formula_units_Z 2
_cell_length_a 12.7985(10)
_cell_length_b 4.0684(3)
_cell_length_c 16.6766(14)
_cell_measurement_reflns_used 3863
_cell_measurement_temperature 120(2)
_cell_measurement_theta_max 27.66
_cell_measurement_theta_min 3.68
_cell_volume 863.71(12)
_computing_cell_refinement 'DENZO (Otwinowski & Minor, 1997) and COLLECT'
_computing_data_collection 'COLLECT (Nonius, 1999)'
_computing_data_reduction 'DENZO and COLLECT'
_computing_molecular_graphics 'PLATON (Spek, 2003)'
_computing_publication_material 'SHELXL97 and PRPKAPPA (Ferguson, 1999)'
_computing_structure_refinement 'OSCAIL and SHELXL97 (Sheldrick, 1997)'
_computing_structure_solution 'OSCAIL (McArdle, 2003) and SHELXS97 (Sheldrick, 1997)'
_diffrn_ambient_temperature 120(2)
_diffrn_detector_area_resol_mean 9.091
_diffrn_measured_fraction_theta_full 0.998
_diffrn_measured_fraction_theta_max 0.978
_diffrn_measurement_device_type 'Bruker Nonius KappaCCD area-detector'
_diffrn_measurement_method '\f and \w'
_diffrn_radiation_monochromator graphite
_diffrn_radiation_source 'Bruker-Nonius FR91 rotating anode'
_diffrn_radiation_type 'Mo K\a'
_diffrn_radiation_wavelength 0.71073
_diffrn_reflns_av_R_equivalents 0.0402
_diffrn_reflns_av_sigmaI/netI 0.0559
_diffrn_reflns_limit_h_max 16
_diffrn_reflns_limit_h_min -16
_diffrn_reflns_limit_k_max 5
_diffrn_reflns_limit_k_min -4
_diffrn_reflns_limit_l_max 21
_diffrn_reflns_limit_l_min -21
_diffrn_reflns_number 11528
_diffrn_reflns_theta_full 25.50
_diffrn_reflns_theta_max 27.66
_diffrn_reflns_theta_min 3.68
_diffrn_standards_decay_% 0
_exptl_absorpt_coefficient_mu 0.237
_exptl_absorpt_correction_T_max 0.998
_exptl_absorpt_correction_T_min 0.833
_exptl_absorpt_correction_type multi-scan
_exptl_absorpt_process_details '(SADABS; Sheldrick,  2003)'
_exptl_crystal_colour colourless
_exptl_crystal_density_diffrn 1.357
_exptl_crystal_density_method 'not measured'
_exptl_crystal_description needle
_exptl_crystal_F_000 368
_exptl_crystal_size_max 0.80
_exptl_crystal_size_mid 0.18
_exptl_crystal_size_min 0.01
_refine_diff_density_max 0.244
_refine_diff_density_min -0.168
_refine_ls_abs_structure_details 'Flack (1983), with 1557 Friedel pairs'
_refine_ls_abs_structure_Flack 0.06(7)
_refine_ls_extinction_method none
_refine_ls_goodness_of_fit_ref 1.006
_refine_ls_hydrogen_treatment constr
_refine_ls_matrix_type full
_refine_ls_number_parameters 228
_refine_ls_number_reflns 3863
_refine_ls_number_restraints 1
_refine_ls_restrained_S_all 1.006
_refine_ls_R_factor_all 0.0839
_refine_ls_R_factor_gt 0.0517
_refine_ls_shift/su_max 0.001
_refine_ls_shift/su_mean 0.000
_refine_ls_structure_factor_coef Fsqd
_refine_ls_weighting_details 'w = 1/[\s^2^(Fo^2^)+(0.0689P)^2^+0.0289P] where P=(Fo^2^+2Fc^2^)/3'
_refine_ls_weighting_scheme calc
_refine_ls_wR_factor_gt 0.1119
_refine_ls_wR_factor_ref 0.1247
_reflns_number_gt 2741
_reflns_number_total 3863
_reflns_threshold_expression I>2\s(I)
_cod_data_source_file sk1844.cif
_cod_data_source_block I
_cod_original_sg_symbol_H-M 'P 21'
_cod_database_code 2014921
_cod_database_fobs_code 2014921

loop_
_symmetry_equiv_pos_as_xyz
'x, y, z'
'-x, y+1/2, -z'

loop_
_atom_site_label
_atom_site_fract_x
_atom_site_fract_y
_atom_site_fract_z
_atom_site_U_iso_or_equiv
_atom_site_adp_type
_atom_site_calc_flag
_atom_site_refinement_flags
_atom_site_occupancy
_atom_site_disorder_assembly
_atom_site_disorder_group
_atom_site_type_symbol
Cl5 0.45383(5) 0.22806(18) 0.38746(4) 0.0619(2) Uani d . 1 . . Cl
O43 0.36218(15) 0.3712(6) 0.68060(11) 0.0663(6) Uani d . 1 . . O
O54 0.08357(16) 1.0882(6) 0.91758(11) 0.0687(6) Uani d . 1 . . O
N1 0.29125(15) 0.5163(6) 0.30158(12) 0.0471(5) Uani d . 1 . . N
N2 0.19669(15) 0.6694(6) 0.30796(12) 0.0524(6) Uani d . 1 . . N
C3 0.18813(18) 0.6844(7) 0.38632(15) 0.0481(6) Uani d . 1 . . C
C4 0.27485(18) 0.5347(7) 0.43264(14) 0.0468(6) Uani d . 1 . . C
C5 0.33795(18) 0.4330(7) 0.37506(14) 0.0458(6) Uani d . 1 . . C
C11 0.3253(2) 0.4583(7) 0.22362(14) 0.0482(6) Uani d . 1 . . C
C12 0.4231(2) 0.5619(8) 0.20642(16) 0.0589(7) Uani d . 1 . . C
C13 0.4519(3) 0.5118(9) 0.12987(19) 0.0727(9) Uani d . 1 . . C
C14 0.3835(3) 0.3635(9) 0.07170(18) 0.0785(10) Uani d . 1 . . C
C15 0.2864(3) 0.2602(10) 0.08955(17) 0.0756(9) Uani d . 1 . . C
C16 0.2572(2) 0.3020(7) 0.16656(16) 0.0597(8) Uani d . 1 . . C
C31 0.0933(2) 0.8430(8) 0.41468(17) 0.0629(8) Uani d . 1 . . C
C41 0.29815(19) 0.4879(7) 0.51832(15) 0.0498(7) Uani d . 1 . . C
C42 0.2494(2) 0.6149(7) 0.57791(16) 0.0550(7) Uani d . 1 . . C
C43 0.2860(2) 0.5458(7) 0.66261(15) 0.0507(6) Uani d . 1 . . C
C51 0.22847(17) 0.6989(7) 0.72716(14) 0.0464(6) Uani d . 1 . . C
C52 0.2731(2) 0.6773(8) 0.80696(15) 0.0574(7) Uani d . 1 . . C
C53 0.2232(2) 0.8093(8) 0.86784(16) 0.0616(8) Uani d . 1 . . C
C54 0.1271(2) 0.9656(7) 0.85235(15) 0.0506(7) Uani d . 1 . . C
C55 0.0802(2) 0.9845(8) 0.77378(15) 0.0533(7) Uani d . 1 . . C
C56 0.1328(2) 0.8535(7) 0.71266(15) 0.0519(7) Uani d . 1 . . C
C541 -0.0139(2) 1.2554(9) 0.90362(17) 0.0704(8) Uani d . 1 . . C
H12 0.4699 0.6661 0.2466 0.071 Uiso calc R 1 . . H
H13 0.5193 0.5799 0.1172 0.087 Uiso calc R 1 . . H
H14 0.4036 0.3326 0.0189 0.094 Uiso calc R 1 . . H
H15 0.2393 0.1599 0.0491 0.091 Uiso calc R 1 . . H
H16 0.1912 0.2242 0.1799 0.072 Uiso calc R 1 . . H
H31A 0.0471 0.9214 0.3681 0.094 Uiso calc R 1 . . H
H31B 0.1150 1.0292 0.4498 0.094 Uiso calc R 1 . . H
H31C 0.0556 0.6826 0.4447 0.094 Uiso calc R 1 . . H
H41 0.3560 0.3479 0.5344 0.060 Uiso calc R 1 . . H
H42 0.1900 0.7524 0.5655 0.066 Uiso calc R 1 . . H
H52 0.3388 0.5699 0.8190 0.069 Uiso calc R 1 . . H
H53 0.2549 0.7937 0.9218 0.074 Uiso calc R 1 . . H
H54A -0.0059 1.4460 0.8688 0.106 Uiso calc R 1 . . H
H54B -0.0361 1.3294 0.9551 0.106 Uiso calc R 1 . . H
H54C -0.0669 1.1063 0.8772 0.106 Uiso calc R 1 . . H
H55 0.0135 1.0854 0.7621 0.064 Uiso calc R 1 . . H
H56 0.1015 0.8709 0.6586 0.062 Uiso calc R 1 . . H

loop_
_atom_site_aniso_label
_atom_site_aniso_U_11
_atom_site_aniso_U_22
_atom_site_aniso_U_33
_atom_site_aniso_U_12
_atom_site_aniso_U_13
_atom_site_aniso_U_23
Cl5 0.0482(3) 0.0740(5) 0.0634(4) 0.0144(4) 0.0057(3) 0.0027(4)
O43 0.0544(11) 0.0809(15) 0.0641(12) 0.0084(11) 0.0092(9) 0.0055(11)
O54 0.0752(13) 0.0846(15) 0.0482(11) -0.0003(11) 0.0148(9) -0.0078(10)
N1 0.0429(11) 0.0547(14) 0.0437(12) 0.0048(11) 0.0043(9) -0.0045(11)
N2 0.0452(11) 0.0597(15) 0.0522(13) 0.0082(11) 0.0050(9) -0.0022(12)
C3 0.0439(13) 0.0492(15) 0.0520(14) -0.0005(13) 0.0086(10) -0.0052(14)
C4 0.0430(13) 0.0518(16) 0.0461(14) -0.0056(12) 0.0072(10) -0.0049(13)
C5 0.0392(13) 0.0489(15) 0.0488(14) -0.0004(12) 0.0019(11) -0.0063(13)
C11 0.0523(14) 0.0488(15) 0.0435(13) 0.0074(13) 0.0042(11) -0.0018(12)
C12 0.0538(16) 0.0701(19) 0.0530(16) 0.0019(14) 0.0060(13) -0.0039(15)
C13 0.0692(19) 0.088(2) 0.064(2) 0.0083(19) 0.0233(16) 0.0015(19)
C14 0.091(2) 0.098(3) 0.0488(17) 0.021(2) 0.0157(17) -0.0074(18)
C15 0.082(2) 0.088(2) 0.0536(17) 0.007(2) -0.0065(14) -0.0226(19)
C16 0.0545(15) 0.068(2) 0.0553(15) 0.0032(15) -0.0017(12) -0.0095(15)
C31 0.0491(15) 0.071(2) 0.0700(18) 0.0090(14) 0.0114(13) -0.0113(16)
C41 0.0436(14) 0.0516(16) 0.0545(16) -0.0065(13) 0.0058(11) -0.0055(14)
C42 0.0543(15) 0.0607(18) 0.0506(15) 0.0037(13) 0.0077(12) 0.0013(13)
C43 0.0439(14) 0.0576(16) 0.0506(15) -0.0073(13) 0.0052(11) 0.0034(14)
C51 0.0426(13) 0.0535(15) 0.0430(12) -0.0094(13) 0.0044(9) 0.0095(14)
C52 0.0475(14) 0.069(2) 0.0543(15) 0.0028(15) -0.0012(11) 0.0007(15)
C53 0.0640(17) 0.079(2) 0.0403(14) -0.0049(16) -0.0027(12) -0.0012(15)
C54 0.0546(16) 0.0518(17) 0.0456(14) -0.0100(14) 0.0067(12) 0.0004(14)
C55 0.0502(15) 0.0600(18) 0.0496(15) -0.0009(14) 0.0049(12) 0.0047(14)
C56 0.0519(15) 0.0623(18) 0.0409(13) -0.0044(13) 0.0017(11) 0.0056(13)
C541 0.0714(19) 0.072(2) 0.0710(19) 0.000(2) 0.0245(15) -0.0087(19)

loop_
_atom_type_symbol
_atom_type_description
_atom_type_scat_dispersion_real
_atom_type_scat_dispersion_imag
_atom_type_scat_source
C C 0.0033 0.0016 'International Tables Vol C Tables 4.2.6.8 and 6.1.1.4'
H H 0.0000 0.0000 'International Tables Vol C Tables 4.2.6.8 and 6.1.1.4'
Cl Cl 0.1484 0.1585 'International Tables Vol C Tables 4.2.6.8 and 6.1.1.4'
N N 0.0061 0.0033 'International Tables Vol C Tables 4.2.6.8 and 6.1.1.4'
O O 0.0106 0.0060 'International Tables Vol C Tables 4.2.6.8 and 6.1.1.4'

loop_
_geom_angle_atom_site_label_1
_geom_angle_atom_site_label_2
_geom_angle_atom_site_label_3
_geom_angle
_geom_angle_publ_flag
C5 N1 N2 110.75(19) no
C5 N1 C11 129.4(2) no
N2 N1 C11 119.84(19) no
C16 C11 C12 121.4(2) no
C16 C11 N1 118.2(2) no
C12 C11 N1 120.4(2) no
C11 C12 C13 118.8(3) no
C11 C12 H12 120.6 no
C13 C12 H12 120.6 no
C14 C13 C12 120.3(3) no
C14 C13 H13 119.8 no
C12 C13 H13 119.8 no
C15 C14 C13 120.4(3) no
C15 C14 H14 119.8 no
C13 C14 H14 119.8 no
C14 C15 C16 120.0(3) no
C14 C15 H15 120.0 no
C16 C15 H15 120.0 no
C11 C16 C15 119.1(3) no
C11 C16 H16 120.5 no
C15 C16 H16 120.5 no
C3 N2 N1 105.09(19) no
N2 C3 C4 112.1(2) no
N2 C3 C31 119.0(2) no
C4 C3 C31 128.8(2) no
C3 C31 H31A 109.5 no
C3 C31 H31B 109.5 no
H31A C31 H31B 109.5 no
C3 C31 H31C 109.5 no
H31A C31 H31C 109.5 no
H31B C31 H31C 109.5 no
C5 C4 C3 103.3(2) no
C5 C4 C41 125.0(2) no
C3 C4 C41 131.7(2) no
N1 C5 C4 108.7(2) no
N1 C5 Cl5 122.27(18) no
C4 C5 Cl5 129.0(2) no
C42 C41 C4 128.6(3) no
C42 C41 H41 115.7 no
C4 C41 H41 115.7 no
C41 C42 C43 121.1(3) no
C41 C42 H42 119.5 no
C43 C42 H42 119.5 no
O43 C43 C42 121.0(2) no
O43 C43 C51 120.3(2) no
C42 C43 C51 118.6(2) no
C56 C51 C52 117.8(2) no
C56 C51 C43 123.9(2) no
C52 C51 C43 118.4(2) no
C53 C52 C51 120.5(3) no
C53 C52 H52 119.7 no
C51 C52 H52 119.7 no
C52 C53 C54 121.1(2) no
C52 C53 H53 119.4 no
C54 C53 H53 119.4 no
O54 C54 C53 116.5(2) y
O54 C54 C55 124.1(3) y
C53 C54 C55 119.4(3) no
C54 O54 C541 117.9(2) y
O54 C541 H54A 109.5 no
O54 C541 H54B 109.5 no
H54A C541 H54B 109.5 no
O54 C541 H54C 109.5 no
H54A C541 H54C 109.5 no
H54B C541 H54C 109.5 no
C56 C55 C54 118.6(3) no
C56 C55 H55 120.7 no
C54 C55 H55 120.7 no
C51 C56 C55 122.5(2) no
C51 C56 H56 118.7 no
C55 C56 H56 118.7 no

loop_
_geom_bond_atom_site_label_1
_geom_bond_atom_site_label_2
_geom_bond_site_symmetry_2
_geom_bond_distance
_geom_bond_publ_flag
N1 C5 . 1.350(3) no
N1 N2 . 1.375(3) no
N1 C11 . 1.433(3) no
C11 C16 . 1.378(4) no
C11 C12 . 1.379(4) no
C12 C13 . 1.380(4) no
C12 H12 . 0.95 no
C13 C14 . 1.378(5) no
C13 H13 . 0.95 no
C14 C15 . 1.373(5) no
C14 H14 . 0.95 no
C15 C16 . 1.384(4) no
C15 H15 . 0.95 no
C16 H16 . 0.95 no
N2 C3 . 1.324(3) no
C3 C4 . 1.422(3) no
C3 C31 . 1.494(3) no
C31 H31A . 0.98 no
C31 H31B . 0.98 no
C31 H31C . 0.98 no
C4 C5 . 1.380(3) no
C4 C41 . 1.442(3) no
C5 Cl5 . 1.695(2) no
C41 C42 . 1.331(4) no
C41 H41 . 0.95 no
C42 C43 . 1.469(4) no
C42 H42 . 0.95 no
C43 O43 . 1.219(3) no
C43 C51 . 1.500(4) no
C51 C56 . 1.376(4) no
C51 C52 . 1.396(3) no
C52 C53 . 1.364(4) no
C52 H52 . 0.95 no
C53 C54 . 1.385(4) no
C53 H53 . 0.95 no
C54 O54 . 1.367(3) y
C54 C55 . 1.386(3) no
O54 C541 . 1.418(3) y
C541 H54A . 0.98 no
C541 H54B . 0.98 no
C541 H54C . 0.98 no
C55 C56 . 1.384(4) no
C55 H55 . 0.95 no
C56 H56 . 0.95 no

loop_
_geom_hbond_atom_site_label_D
_geom_hbond_atom_site_label_H
_geom_hbond_atom_site_label_A
_geom_hbond_site_symmetry_A
_geom_hbond_distance_DH
_geom_hbond_distance_HA
_geom_hbond_distance_DA
_geom_hbond_angle_DHA
_geom_hbond_publ_flag
C12 H12 O43 2_656 0.95 2.50 3.409(3) 160 y

loop_
_geom_torsion_atom_site_label_1
_geom_torsion_atom_site_label_2
_geom_torsion_atom_site_label_3
_geom_torsion_atom_site_label_4
_geom_torsion
_geom_torsion_publ_flag
C5 N1 C11 C16 126.0(3) no
N2 N1 C11 C16 -51.9(3) no
C5 N1 C11 C12 -55.0(4) no
N2 N1 C11 C12 127.1(3) no
C16 C11 C12 C13 1.1(5) no
N1 C11 C12 C13 -177.8(3) no
C11 C12 C13 C14 0.6(5) no
C12 C13 C14 C15 -0.9(5) no
C13 C14 C15 C16 -0.6(6) no
C12 C11 C16 C15 -2.5(5) no
N1 C11 C16 C15 176.4(3) no
C14 C15 C16 C11 2.2(5) no
C5 N1 N2 C3 1.4(3) no
C11 N1 N2 C3 179.7(2) no
N1 N2 C3 C4 -1.6(3) no
N1 N2 C3 C31 179.3(2) no
N2 C3 C4 C5 1.1(3) no
C31 C3 C4 C5 -179.8(3) no
N2 C3 C4 C41 -178.7(3) no
C31 C3 C4 C41 0.3(5) no
N2 N1 C5 C4 -0.8(3) no
C11 N1 C5 C4 -178.8(3) no
N2 N1 C5 Cl5 177.80(18) no
C11 N1 C5 Cl5 -0.3(4) no
C3 C4 C5 N1 -0.2(3) no
C41 C4 C5 N1 179.7(2) no
C3 C4 C5 Cl5 -178.6(2) no
C41 C4 C5 Cl5 1.2(4) no
C5 C4 C41 C42 170.2(3) no
C3 C4 C41 C42 -10.0(5) y
C4 C41 C42 C43 -178.5(3) y
C41 C42 C43 O43 0.2(4) no
C41 C42 C43 C51 179.4(3) y
O43 C43 C51 C56 -169.0(3) no
C42 C43 C51 C56 11.9(4) no
O43 C43 C51 C52 9.5(4) no
C42 C43 C51 C52 -169.7(3) y
C56 C51 C52 C53 -0.7(4) no
C43 C51 C52 C53 -179.2(3) no
C51 C52 C53 C54 0.4(5) no
C52 C53 C54 O54 179.8(3) no
C52 C53 C54 C55 0.9(5) no
C53 C54 O54 C541 178.8(3) y
C55 C54 O54 C541 -2.3(4) no
O54 C54 C55 C56 179.4(3) no
C53 C54 C55 C56 -1.8(4) no
C52 C51 C56 C55 -0.3(4) no
C43 C51 C56 C55 178.2(3) no
C54 C55 C56 C51 1.5(4) no

loop_
_cod_related_entry_id
_cod_related_entry_database
_cod_related_entry_code
1 ChemSpider 30654021
